data_7019895
loop_
_publ_author_name
'He, Wei-Wei'
'Yang, Jin'
'Yang, Yan'
'Liu, Ying-Ying'
'Ma, Jian-Fang'

_publ_section_title
;
 A series of chiral coordination polymers containing helicals assembled
 from a new chiral (R)-2-(4'-(4''-carboxybenzyloxy)phenoxy)propanoic acid:
 syntheses, structures and photoluminescent properties.
;
_journal_issue 32
_journal_name_full 'Dalton transactions (Cambridge, England : 2003)'
_journal_page_first 9737
_journal_page_last 9747
_journal_paper_doi 10.1039/c2dt30863k
_journal_volume 41
_journal_year 2012
_chemical_absolute_configuration rm
_chemical_formula_moiety 'C29 H26 Cd N6 O6'
_chemical_formula_sum 'C29 H26 Cd N6 O6'
_chemical_formula_weight 666.96
_chemical_name_systematic
;
?
;
_space_group_IT_number 19
_symmetry_cell_setting orthorhombic
_symmetry_space_group_name_Hall 'P 2ac 2ab'
_symmetry_space_group_name_H-M 'P 21 21 21'
_atom_sites_solution_hydrogens geom
_atom_sites_solution_primary direct
_atom_sites_solution_secondary difmap
_audit_creation_method SHELXL-97
_cell_angle_alpha 90.00
_cell_angle_beta 90.00
_cell_angle_gamma 90.00
_cell_formula_units_Z 4
_cell_length_a 7.2883(3)
_cell_length_b 16.8613(8)
_cell_length_c 23.5290(11)
_cell_measurement_reflns_used 5203
_cell_measurement_temperature 293(2)
_cell_measurement_theta_max 29.1070
_cell_measurement_theta_min 2.8586
_cell_volume 2891.5(2)
_computing_cell_refinement CrysAlis
_computing_data_collection 'CrysAlis (Oxford Diffraction, 2006)'
_computing_data_reduction CrysAlis
_computing_structure_refinement 'SHELXL-97 (Sheldrick, 2008)'
_computing_structure_solution 'SHELXS-97 (Sheldrick, 1997)'
_diffrn_ambient_temperature 293(2)
_diffrn_detector_area_resol_mean 10.0
_diffrn_measured_fraction_theta_full 0.995
_diffrn_measured_fraction_theta_max 0.995
_diffrn_measurement_device_type 'Oxford Diffraction Gemini R Ultra'
_diffrn_measurement_method '\w scan'
_diffrn_radiation_monochromator graphite
_diffrn_radiation_source 'fine-focus sealed tube'
_diffrn_radiation_type MoK\a
_diffrn_radiation_wavelength 0.71073
_diffrn_reflns_av_R_equivalents 0.0326
_diffrn_reflns_av_sigmaI/netI 0.0442
_diffrn_reflns_limit_h_max 8
_diffrn_reflns_limit_h_min -6
_diffrn_reflns_limit_k_max 20
_diffrn_reflns_limit_k_min -19
_diffrn_reflns_limit_l_max 28
_diffrn_reflns_limit_l_min -22
_diffrn_reflns_number 11352
_diffrn_reflns_theta_full 25.03
_diffrn_reflns_theta_max 25.03
_diffrn_reflns_theta_min 2.86
_exptl_absorpt_coefficient_mu 0.808
_exptl_absorpt_correction_T_max 0.8551
_exptl_absorpt_correction_T_min 0.7877
_exptl_absorpt_correction_type multi-scan
_exptl_absorpt_process_details
;
CrysAlis (Oxford Diffraction, 2006)
;
_exptl_crystal_colour colorless
_exptl_crystal_density_diffrn 1.532
_exptl_crystal_density_method 'not measured'
_exptl_crystal_description block
_exptl_crystal_F_000 1352
_exptl_crystal_size_max 0.31
_exptl_crystal_size_mid 0.25
_exptl_crystal_size_min 0.20
_refine_diff_density_max 0.548
_refine_diff_density_min -1.087
_refine_diff_density_rms 0.075
_refine_ls_abs_structure_details 'Flack H D (1983), Acta Cryst. A39, 876-881'
_refine_ls_abs_structure_Flack -0.04(4)
_refine_ls_extinction_method none
_refine_ls_goodness_of_fit_ref 1.044
_refine_ls_hydrogen_treatment constr
_refine_ls_matrix_type full
_refine_ls_number_parameters 379
_refine_ls_number_reflns 4865
_refine_ls_number_restraints 133
_refine_ls_restrained_S_all 1.099
_refine_ls_R_factor_all 0.0562
_refine_ls_R_factor_gt 0.0481
_refine_ls_shift/su_max 0.000
_refine_ls_shift/su_mean 0.000
_refine_ls_structure_factor_coef Fsqd
_refine_ls_weighting_details 'calc w=1/[\s^2^(Fo^2^)+(0.0523P)^2^+4.0670P] where P=(Fo^2^+2Fc^2^)/3'
_refine_ls_weighting_scheme calc
_refine_ls_wR_factor_gt 0.1102
_refine_ls_wR_factor_ref 0.1162
_reflns_number_gt 4317
_reflns_number_total 4865
_reflns_threshold_expression >2\s(I)
_cod_data_source_file c2dt30863k.txt
_cod_data_source_block Compound-9
_cod_depositor_comments
;
The following automatic conversions were performed:

'_symmetry_cell_setting' value 'Orthorhombic' changed to
'orthorhombic' according to
/home/saulius/struct/CIF-dictionaries/cif_core.dic dictionary named
'cif_core.dic' version 2.4.1 from 2010-06-29.

Automatic conversion script
Id: cif_fix_values 1891 2012-01-12 08:04:46Z andrius 
;
_cod_original_sg_symbol_Hall 'p 2ac 2ab'
_cod_database_code 7019895
_check for

loop_
_symmetry_equiv_pos_as_xyz
'x, y, z'
'-x+1/2, -y, z+1/2'
'x+1/2, -y+1/2, -z'
'-x, y+1/2, -z+1/2'

loop_
_atom_site_label
_atom_site_type_symbol
_atom_site_fract_x
_atom_site_fract_y
_atom_site_fract_z
_atom_site_U_iso_or_equiv
_atom_site_adp_type
_atom_site_occupancy
_atom_site_symmetry_multiplicity
_atom_site_calc_flag
_atom_site_refinement_flags
Cd1 Cd 0.19385(6) 0.89664(3) 0.32797(2) 0.04709(16) Uani 1 1 d U
C1 C 0.4701(9) 0.8774(4) 0.2509(3) 0.0532(7) Uani 1 1 d U
C2 C 0.6303(8) 0.8716(4) 0.2122(3) 0.0397(15) Uani 1 1 d .
C3 C 0.6316(8) 0.8196(4) 0.1664(3) 0.0496(16) Uani 1 1 d .
H3 H 0.5284 0.7891 0.1585 0.060 Uiso 1 1 calc R
C4 C 0.7862(11) 0.8130(4) 0.1326(3) 0.0537(17) Uani 1 1 d .
H4 H 0.7861 0.7776 0.1023 0.064 Uiso 1 1 calc R
C5 C 0.9395(9) 0.8578(4) 0.1430(3) 0.0441(15) Uani 1 1 d .
C6 C 0.9377(9) 0.9107(4) 0.1875(3) 0.0515(17) Uani 1 1 d .
H6 H 1.0401 0.9421 0.1947 0.062 Uiso 1 1 calc R
C7 C 0.7841(9) 0.9174(4) 0.2215(3) 0.0521(17) Uani 1 1 d .
H7 H 0.7844 0.9535 0.2513 0.062 Uiso 1 1 calc R
C8 C 1.1107(10) 0.8471(5) 0.1085(3) 0.0533(18) Uani 1 1 d .
H8A H 1.2036 0.8846 0.1206 0.064 Uiso 1 1 calc R
H8B H 1.1584 0.7939 0.1136 0.064 Uiso 1 1 calc R
C9 C 1.2129(10) 0.8584(4) 0.0120(3) 0.0442(15) Uani 1 1 d .
C10 C 1.1715(10) 0.8751(4) -0.0424(3) 0.0461(16) Uani 1 1 d .
H10 H 1.0503 0.8842 -0.0528 0.055 Uiso 1 1 calc R
C11 C 1.3090(10) 0.8789(3) -0.0829(3) 0.0464(15) Uani 1 1 d .
H11 H 1.2806 0.8913 -0.1204 0.056 Uiso 1 1 calc R
C12 C 1.4898(9) 0.8640(4) -0.0673(3) 0.0454(16) Uani 1 1 d .
C13 C 1.5282(10) 0.8433(4) -0.0124(3) 0.0500(17) Uani 1 1 d .
H13 H 1.6480 0.8309 -0.0021 0.060 Uiso 1 1 calc R
C14 C 1.3926(10) 0.8408(5) 0.0274(3) 0.0559(19) Uani 1 1 d .
H14 H 1.4201 0.8273 0.0648 0.067 Uiso 1 1 calc R
C15 C 1.6036(10) 0.8893(4) -0.1603(3) 0.0530(17) Uani 1 1 d .
H15 H 1.5185 0.8511 -0.1773 0.064 Uiso 1 1 calc R
C16 C 1.7879(11) 0.8846(5) -0.1909(3) 0.069(2) Uani 1 1 d .
H16A H 1.8355 0.8316 -0.1881 0.103 Uiso 1 1 calc R
H16B H 1.8726 0.9210 -0.1738 0.103 Uiso 1 1 calc R
H16C H 1.7716 0.8981 -0.2303 0.103 Uiso 1 1 calc R
C17 C 1.5228(9) 0.9729(4) -0.1656(3) 0.0468(16) Uani 1 1 d .
C18 C 0.0572(10) 0.7148(4) 0.3143(3) 0.0588(7) Uani 1 1 d U
H18 H 0.1748 0.6976 0.3052 0.071 Uiso 1 1 calc R
C19 C -0.1634(9) 0.7890(4) 0.3383(3) 0.0570(19) Uani 1 1 d .
H19 H -0.2312 0.8336 0.3484 0.068 Uiso 1 1 calc R
C20 C -0.4317(10) 0.7012(5) 0.3241(4) 0.0666(9) Uani 1 1 d U
H20A H -0.4533 0.6736 0.2886 0.080 Uiso 1 1 calc R
H20B H -0.4985 0.7509 0.3223 0.080 Uiso 1 1 calc R
C21 C -0.5112(10) 0.6529(5) 0.3708(4) 0.0643(9) Uani 1 1 d U
C22 C -0.5332(11) 0.5726(5) 0.3669(3) 0.066(2) Uani 1 1 d .
H22 H -0.4872 0.5457 0.3355 0.079 Uiso 1 1 calc R
C23 C -0.6226(10) 0.5312(4) 0.4090(3) 0.060(2) Uani 1 1 d .
H23 H -0.6359 0.4766 0.4052 0.072 Uiso 1 1 calc R
C24 C -0.6923(11) 0.5676(4) 0.4559(3) 0.0447(14) Uani 1 1 d .
C25 C -0.6660(13) 0.6488(4) 0.4615(4) 0.063(2) Uani 1 1 d .
H25 H -0.7091 0.6756 0.4934 0.076 Uiso 1 1 calc R
C26 C -0.5740(12) 0.6896(5) 0.4185(4) 0.075(3) Uani 1 1 d .
H26 H -0.5548 0.7439 0.4226 0.090 Uiso 1 1 calc R
C27 C -0.7871(10) 0.5197(4) 0.5013(3) 0.0521(17) Uani 1 1 d .
H27A H -0.8182 0.4681 0.4857 0.062 Uiso 1 1 calc R
H27B H -0.7018 0.5111 0.5324 0.062 Uiso 1 1 calc R
C28 C -0.9936(9) 0.5644(4) 0.5791(3) 0.0428(15) Uani 1 1 d .
H28 H -0.9135 0.5521 0.6086 0.051 Uiso 1 1 calc R
C29 C -1.2312(10) 0.6012(5) 0.5328(3) 0.0656(12) Uani 1 1 d U
H29 H -1.3477 0.6204 0.5244 0.079 Uiso 1 1 calc R
N1 N 0.0143(7) 0.7890(3) 0.3334(3) 0.0562(7) Uani 1 1 d U
N2 N -0.0996(9) 0.6692(4) 0.3106(3) 0.0657(8) Uani 1 1 d U
N3 N -0.2371(8) 0.7195(4) 0.3276(3) 0.0644(9) Uani 1 1 d U
N4 N -0.9545(8) 0.5563(4) 0.5240(3) 0.0635(12) Uani 1 1 d U
N5 N -1.1619(7) 0.5924(3) 0.5862(2) 0.0489(13) Uani 1 1 d .
N6 N -1.1068(9) 0.5780(4) 0.4939(3) 0.0691(12) Uani 1 1 d U
O1 O 0.3293(7) 0.8382(3) 0.2421(2) 0.0571(6) Uani 1 1 d U
O2 O 0.4838(6) 0.9201(3) 0.2941(2) 0.0583(7) Uani 1 1 d U
O3 O 1.0666(7) 0.8600(3) 0.05059(19) 0.0576(13) Uani 1 1 d .
O4 O 1.6384(6) 0.8676(3) -0.1037(2) 0.0563(13) Uani 1 1 d .
O5 O 1.4044(7) 0.9838(3) -0.2035(2) 0.0576(12) Uani 1 1 d .
O6 O 1.5741(7) 1.0252(3) -0.1322(2) 0.0575(12) Uani 1 1 d .

loop_
_atom_site_aniso_label
_atom_site_aniso_U_11
_atom_site_aniso_U_22
_atom_site_aniso_U_33
_atom_site_aniso_U_23
_atom_site_aniso_U_13
_atom_site_aniso_U_12
Cd1 0.0341(2) 0.0530(3) 0.0542(3) -0.0084(3) 0.0043(2) -0.0035(2)
C1 0.0398(13) 0.0621(14) 0.0578(13) -0.0078(13) 0.0043(13) -0.0016(13)
C2 0.037(3) 0.046(4) 0.037(3) 0.006(3) -0.001(3) 0.003(3)
C3 0.038(3) 0.054(4) 0.056(4) 0.003(4) 0.000(3) -0.008(3)
C4 0.062(4) 0.051(4) 0.048(4) -0.007(3) 0.012(4) -0.001(4)
C5 0.039(3) 0.058(4) 0.035(3) 0.000(3) 0.003(3) 0.003(3)
C6 0.040(3) 0.065(5) 0.049(4) -0.006(3) 0.004(3) -0.007(3)
C7 0.042(4) 0.068(5) 0.046(4) -0.019(3) 0.007(3) 0.000(3)
C8 0.045(4) 0.064(5) 0.050(4) 0.000(4) 0.010(3) 0.010(3)
C9 0.036(3) 0.047(3) 0.050(4) 0.004(3) 0.011(3) -0.002(3)
C10 0.045(4) 0.048(4) 0.046(4) -0.001(3) 0.007(3) -0.003(3)
C11 0.053(4) 0.041(3) 0.046(3) 0.000(3) 0.008(4) -0.003(3)
C12 0.051(4) 0.032(3) 0.053(4) 0.005(3) 0.016(3) 0.002(3)
C13 0.045(4) 0.052(4) 0.052(4) 0.010(3) 0.005(3) 0.005(3)
C14 0.058(4) 0.069(5) 0.040(4) 0.011(4) 0.004(4) 0.006(4)
C15 0.064(4) 0.055(4) 0.040(4) -0.003(3) 0.017(3) 0.006(4)
C16 0.068(5) 0.073(5) 0.065(5) 0.007(4) 0.029(4) 0.015(5)
C17 0.042(4) 0.054(4) 0.044(4) 0.001(4) 0.014(3) -0.008(3)
C18 0.0432(12) 0.0644(13) 0.0689(13) -0.0072(12) 0.0045(12) -0.0044(12)
C19 0.044(4) 0.056(4) 0.071(5) 0.004(4) 0.017(4) -0.003(3)
C20 0.0476(17) 0.0722(19) 0.0801(19) 0.0043(18) -0.0019(18) -0.0110(16)
C21 0.0458(17) 0.0694(19) 0.0776(19) 0.0037(18) -0.0014(18) -0.0110(16)
C22 0.063(5) 0.073(5) 0.062(5) 0.001(4) 0.013(4) -0.013(4)
C23 0.072(5) 0.041(4) 0.067(5) 0.003(4) 0.019(4) -0.008(3)
C24 0.041(3) 0.051(3) 0.042(3) 0.000(3) -0.001(4) 0.002(3)
C25 0.062(5) 0.043(4) 0.085(6) -0.004(4) 0.006(5) -0.002(4)
C26 0.073(5) 0.038(4) 0.115(7) 0.011(5) -0.020(6) -0.010(4)
C27 0.054(4) 0.047(4) 0.056(4) 0.007(3) 0.010(4) 0.008(3)
C28 0.039(3) 0.049(4) 0.041(4) 0.000(3) -0.006(3) -0.002(3)
C29 0.048(2) 0.086(3) 0.062(3) 0.006(3) -0.007(2) 0.006(2)
N1 0.0410(12) 0.0623(12) 0.0654(13) -0.0067(12) 0.0043(12) -0.0055(11)
N2 0.0493(14) 0.0703(15) 0.0776(15) -0.0018(14) 0.0012(14) -0.0088(13)
N3 0.0457(17) 0.0697(18) 0.0778(18) 0.0035(18) -0.0006(17) -0.0107(15)
N4 0.047(2) 0.084(3) 0.060(3) 0.006(2) -0.005(2) 0.006(2)
N5 0.034(3) 0.059(3) 0.053(3) -0.005(3) -0.003(2) 0.003(3)
N6 0.053(2) 0.089(3) 0.066(3) 0.005(2) -0.006(2) 0.006(2)
O1 0.0426(11) 0.0650(11) 0.0636(11) -0.0068(11) 0.0064(11) -0.0039(10)
O2 0.0439(12) 0.0690(13) 0.0620(13) -0.0106(12) 0.0062(12) -0.0034(12)
O3 0.046(3) 0.084(4) 0.043(3) 0.007(2) 0.016(2) 0.005(2)
O4 0.051(3) 0.063(3) 0.055(3) 0.012(2) 0.017(2) 0.011(2)
O5 0.062(3) 0.057(3) 0.054(3) 0.001(2) 0.002(3) -0.004(2)
O6 0.055(3) 0.058(3) 0.059(3) -0.003(3) 0.008(3) 0.005(3)

loop_
_atom_type_symbol
_atom_type_description
_atom_type_scat_dispersion_real
_atom_type_scat_dispersion_imag
_atom_type_scat_source
C C 0.0033 0.0016 'International Tables Vol C Tables 4.2.6.8 and 6.1.1.4'
H H 0.0000 0.0000 'International Tables Vol C Tables 4.2.6.8 and 6.1.1.4'
N N 0.0061 0.0033 'International Tables Vol C Tables 4.2.6.8 and 6.1.1.4'
O O 0.0106 0.0060 'International Tables Vol C Tables 4.2.6.8 and 6.1.1.4'
Cd Cd -0.8075 1.2024 'International Tables Vol C Tables 4.2.6.8 and 6.1.1.4'

loop_
_geom_angle_atom_site_label_1
_geom_angle_atom_site_label_2
_geom_angle_atom_site_label_3
_geom_angle
_geom_angle_site_symmetry_1
_geom_angle_site_symmetry_3
N1 Cd1 O5 123.7(2) . 2_675
N1 Cd1 N5 106.5(2) . 3_666
O5 Cd1 N5 111.29(19) 2_675 3_666
N1 Cd1 O2 134.22(19) . .
O5 Cd1 O2 91.40(19) 2_675 .
N5 Cd1 O2 82.49(18) 3_666 .
N1 Cd1 O1 87.5(2) . .
O5 Cd1 O1 102.45(18) 2_675 .
N5 Cd1 O1 125.08(17) 3_666 .
O2 Cd1 O1 54.02(16) . .
N1 Cd1 O6 87.16(19) . 2_675
O5 Cd1 O6 54.16(17) 2_675 2_675
N5 Cd1 O6 89.17(17) 3_666 2_675
O2 Cd1 O6 138.48(17) . 2_675
O1 Cd1 O6 145.36(16) . 2_675
N1 Cd1 C17 108.3(2) . 2_675
O5 Cd1 C17 27.34(19) 2_675 2_675
N5 Cd1 C17 98.83(19) 3_666 2_675
O2 Cd1 C17 114.59(19) . 2_675
O1 Cd1 C17 127.27(19) . 2_675
O6 Cd1 C17 27.06(18) 2_675 2_675
N1 Cd1 C1 111.8(2) . .
O5 Cd1 C1 97.0(2) 2_675 .
N5 Cd1 C1 104.9(2) 3_666 .
O2 Cd1 C1 27.05(18) . .
O1 Cd1 C1 26.98(18) . .
O6 Cd1 C1 151.14(19) 2_675 .
C17 Cd1 C1 124.3(2) 2_675 .
O1 C1 O2 120.7(6) . .
O1 C1 C2 120.9(6) . .
O2 C1 C2 118.3(6) . .
O1 C1 Cd1 64.1(4) . .
O2 C1 Cd1 56.7(3) . .
C2 C1 Cd1 175.0(5) . .
C7 C2 C3 118.1(6) . .
C7 C2 C1 120.3(6) . .
C3 C2 C1 121.6(6) . .
C4 C3 C2 120.1(6) . .
C4 C3 H3 119.9 . .
C2 C3 H3 119.9 . .
C5 C4 C3 121.1(6) . .
C5 C4 H4 119.5 . .
C3 C4 H4 119.5 . .
C4 C5 C6 119.1(6) . .
C4 C5 C8 120.9(6) . .
C6 C5 C8 119.9(6) . .
C5 C6 C7 120.1(6) . .
C5 C6 H6 120.0 . .
C7 C6 H6 120.0 . .
C2 C7 C6 121.5(6) . .
C2 C7 H7 119.3 . .
C6 C7 H7 119.3 . .
O3 C8 C5 108.3(6) . .
O3 C8 H8A 110.0 . .
C5 C8 H8A 110.0 . .
O3 C8 H8B 110.0 . .
C5 C8 H8B 110.0 . .
H8A C8 H8B 108.4 . .
C10 C9 C14 120.2(6) . .
C10 C9 O3 116.2(6) . .
C14 C9 O3 123.5(6) . .
C9 C10 C11 120.2(7) . .
C9 C10 H10 119.9 . .
C11 C10 H10 119.9 . .
C10 C11 C12 119.7(6) . .
C10 C11 H11 120.1 . .
C12 C11 H11 120.1 . .
C13 C12 O4 115.9(6) . .
C13 C12 C11 119.3(6) . .
O4 C12 C11 124.8(6) . .
C14 C13 C12 120.6(7) . .
C14 C13 H13 119.7 . .
C12 C13 H13 119.7 . .
C13 C14 C9 119.9(7) . .
C13 C14 H14 120.1 . .
C9 C14 H14 120.1 . .
O4 C15 C16 105.9(6) . .
O4 C15 C17 112.8(5) . .
C16 C15 C17 110.4(6) . .
O4 C15 H15 109.2 . .
C16 C15 H15 109.2 . .
C17 C15 H15 109.2 . .
C15 C16 H16A 109.5 . .
C15 C16 H16B 109.5 . .
H16A C16 H16B 109.5 . .
C15 C16 H16C 109.5 . .
H16A C16 H16C 109.5 . .
H16B C16 H16C 109.5 . .
O6 C17 O5 123.6(6) . .
O6 C17 C15 119.1(7) . .
O5 C17 C15 117.2(6) . .
O6 C17 Cd1 68.5(4) . 2_674
O5 C17 Cd1 56.0(3) . 2_674
C15 C17 Cd1 166.9(5) . 2_674
N1 C18 N2 110.0(6) . .
N1 C18 H18 125.0 . .
N2 C18 H18 125.0 . .
N1 C19 N3 112.9(7) . .
N1 C19 H19 123.6 . .
N3 C19 H19 123.6 . .
N3 C20 C21 117.0(8) . .
N3 C20 H20A 108.0 . .
C21 C20 H20A 108.0 . .
N3 C20 H20B 108.0 . .
C21 C20 H20B 108.0 . .
H20A C20 H20B 107.3 . .
C26 C21 C22 117.8(8) . .
C26 C21 C20 119.5(8) . .
C22 C21 C20 122.6(8) . .
C21 C22 C23 120.7(8) . .
C21 C22 H22 119.7 . .
C23 C22 H22 119.7 . .
C24 C23 C22 122.1(7) . .
C24 C23 H23 119.0 . .
C22 C23 H23 119.0 . .
C23 C24 C25 118.0(7) . .
C23 C24 C27 120.2(6) . .
C25 C24 C27 121.7(7) . .
C24 C25 C26 119.0(8) . .
C24 C25 H25 120.5 . .
C26 C25 H25 120.5 . .
C21 C26 C25 122.3(7) . .
C21 C26 H26 118.8 . .
C25 C26 H26 118.8 . .
N4 C27 C24 114.4(6) . .
N4 C27 H27A 108.7 . .
C24 C27 H27A 108.7 . .
N4 C27 H27B 108.7 . .
C24 C27 H27B 108.7 . .
H27A C27 H27B 107.6 . .
N5 C28 N4 110.9(6) . .
N5 C28 H28 124.5 . .
N4 C28 H28 124.5 . .
N6 C29 N5 110.3(6) . .
N6 C29 H29 124.8 . .
N5 C29 H29 124.8 . .
C19 N1 C18 105.0(6) . .
C19 N1 Cd1 125.9(5) . .
C18 N1 Cd1 126.1(5) . .
N3 N2 C18 104.0(6) . .
C19 N3 N2 108.0(6) . .
C19 N3 C20 126.7(7) . .
N2 N3 C20 124.4(7) . .
C28 N4 N6 107.7(6) . .
C28 N4 C27 125.1(6) . .
N6 N4 C27 126.7(6) . .
C28 N5 C29 105.4(6) . .
C28 N5 Cd1 124.5(4) . 3_366
C29 N5 Cd1 129.5(4) . 3_366
C29 N6 N4 105.7(6) . .
C1 O1 Cd1 88.9(4) . .
C1 O2 Cd1 96.3(4) . .
C9 O3 C8 116.6(5) . .
C12 O4 C15 117.2(5) . .
C17 O5 Cd1 96.7(4) . 2_674
C17 O6 Cd1 84.4(4) . 2_674

loop_
_geom_bond_atom_site_label_1
_geom_bond_atom_site_label_2
_geom_bond_distance
_geom_bond_site_symmetry_2
Cd1 N1 2.242(6) .
Cd1 O5 2.263(5) 2_675
Cd1 N5 2.284(5) 3_666
Cd1 O2 2.293(5) .
Cd1 O1 2.456(5) .
Cd1 O6 2.535(5) 2_675
Cd1 C17 2.712(7) 2_675
Cd1 C1 2.728(7) .
C1 O1 1.238(8) .
C1 O2 1.248(8) .
C1 C2 1.485(9) .
C2 C7 1.379(9) .
C2 C3 1.388(9) .
C3 C4 1.384(9) .
C3 H3 0.9300 .
C4 C5 1.371(10) .
C4 H4 0.9300 .
C5 C6 1.375(9) .
C5 C8 1.500(9) .
C6 C7 1.380(9) .
C6 H6 0.9300 .
C7 H7 0.9300 .
C8 O3 1.416(8) .
C8 H8A 0.9700 .
C8 H8B 0.9700 .
C9 C10 1.345(9) .
C9 C14 1.391(10) .
C9 O3 1.401(8) .
C10 C11 1.384(9) .
C10 H10 0.9300 .
C11 C12 1.391(10) .
C11 H11 0.9300 .
C12 C13 1.367(9) .
C12 O4 1.382(7) .
C13 C14 1.362(10) .
C13 H13 0.9300 .
C14 H14 0.9300 .
C15 O4 1.406(8) .
C15 C16 1.527(9) .
C15 C17 1.532(10) .
C15 H15 0.9800 .
C16 H16A 0.9600 .
C16 H16B 0.9600 .
C16 H16C 0.9600 .
C17 O6 1.240(8) .
C17 O5 1.254(8) .
C17 Cd1 2.712(7) 2_674
C18 N1 1.364(9) .
C18 N2 1.381(9) .
C18 H18 0.9300 .
C19 N1 1.300(8) .
C19 N3 1.315(9) .
C19 H19 0.9300 .
C20 N3 1.454(9) .
C20 C21 1.486(11) .
C20 H20A 0.9700 .
C20 H20B 0.9700 .
C21 C26 1.361(12) .
C21 C22 1.366(11) .
C22 C23 1.376(10) .
C22 H22 0.9300 .
C23 C24 1.362(9) .
C23 H23 0.9300 .
C24 C25 1.389(9) .
C24 C27 1.507(9) .
C25 C26 1.395(12) .
C25 H25 0.9300 .
C26 H26 0.9300 .
C27 N4 1.468(9) .
C27 H27A 0.9700 .
C27 H27B 0.9700 .
C28 N5 1.325(8) .
C28 N4 1.334(8) .
C28 H28 0.9300 .
C29 N6 1.347(9) .
C29 N5 1.363(9) .
C29 H29 0.9300 .
N2 N3 1.372(9) .
N4 N6 1.368(8) .
N5 Cd1 2.284(5) 3_366
O5 Cd1 2.263(5) 2_674
O6 Cd1 2.535(5) 2_674

loop_
_geom_torsion_atom_site_label_1
_geom_torsion_atom_site_label_2
_geom_torsion_atom_site_label_3
_geom_torsion_atom_site_label_4
_geom_torsion
_geom_torsion_site_symmetry_1
_geom_torsion_site_symmetry_4
N1 Cd1 C1 O1 27.0(5) . .
O5 Cd1 C1 O1 -103.7(4) 2_675 .
N5 Cd1 C1 O1 142.0(4) 3_666 .
O2 Cd1 C1 O1 177.1(7) . .
O6 Cd1 C1 O1 -101.1(5) 2_675 .
C17 Cd1 C1 O1 -106.1(4) 2_675 .
N1 Cd1 C1 O2 -150.1(4) . .
O5 Cd1 C1 O2 79.2(4) 2_675 .
N5 Cd1 C1 O2 -35.1(5) 3_666 .
O1 Cd1 C1 O2 -177.1(7) . .
O6 Cd1 C1 O2 81.8(6) 2_675 .
C17 Cd1 C1 O2 76.9(5) 2_675 .
N1 Cd1 C1 C2 -149(6) . .
O5 Cd1 C1 C2 80(6) 2_675 .
N5 Cd1 C1 C2 -34(6) 3_666 .
O2 Cd1 C1 C2 1(6) . .
O1 Cd1 C1 C2 -176(6) . .
O6 Cd1 C1 C2 83(6) 2_675 .
C17 Cd1 C1 C2 78(6) 2_675 .
O1 C1 C2 C7 178.0(7) . .
O2 C1 C2 C7 -5.2(10) . .
Cd1 C1 C2 C7 -6(6) . .
O1 C1 C2 C3 -3.1(10) . .
O2 C1 C2 C3 173.8(6) . .
Cd1 C1 C2 C3 173(5) . .
C7 C2 C3 C4 1.9(10) . .
C1 C2 C3 C4 -177.1(6) . .
C2 C3 C4 C5 -0.7(11) . .
C3 C4 C5 C6 -0.8(11) . .
C3 C4 C5 C8 176.3(6) . .
C4 C5 C6 C7 1.0(11) . .
C8 C5 C6 C7 -176.2(6) . .
C3 C2 C7 C6 -1.7(10) . .
C1 C2 C7 C6 177.3(6) . .
C5 C6 C7 C2 0.3(11) . .
C4 C5 C8 O3 57.8(9) . .
C6 C5 C8 O3 -125.1(7) . .
C14 C9 C10 C11 -3.2(10) . .
O3 C9 C10 C11 176.7(5) . .
C9 C10 C11 C12 1.1(9) . .
C10 C11 C12 C13 2.0(9) . .
C10 C11 C12 O4 -178.6(6) . .
O4 C12 C13 C14 177.7(6) . .
C11 C12 C13 C14 -2.9(10) . .
C12 C13 C14 C9 0.8(11) . .
C10 C9 C14 C13 2.3(11) . .
O3 C9 C14 C13 -177.5(6) . .
O4 C15 C17 O6 35.1(9) . .
C16 C15 C17 O6 -83.2(8) . .
O4 C15 C17 O5 -143.5(6) . .
C16 C15 C17 O5 98.2(7) . .
O4 C15 C17 Cd1 -88(2) . 2_674
C16 C15 C17 Cd1 154(2) . 2_674
N3 C20 C21 C26 87.1(10) . .
N3 C20 C21 C22 -96.3(10) . .
C26 C21 C22 C23 2.6(13) . .
C20 C21 C22 C23 -174.0(7) . .
C21 C22 C23 C24 -0.1(13) . .
C22 C23 C24 C25 -1.9(13) . .
C22 C23 C24 C27 -179.2(7) . .
C23 C24 C25 C26 1.5(13) . .
C27 C24 C25 C26 178.7(7) . .
C22 C21 C26 C25 -3.0(13) . .
C20 C21 C26 C25 173.7(8) . .
C24 C25 C26 C21 1.0(14) . .
C23 C24 C27 N4 -138.2(7) . .
C25 C24 C27 N4 44.6(11) . .
N3 C19 N1 C18 4.2(10) . .
N3 C19 N1 Cd1 165.4(5) . .
N2 C18 N1 C19 -2.8(9) . .
N2 C18 N1 Cd1 -164.0(5) . .
O5 Cd1 N1 C19 -24.9(8) 2_675 .
N5 Cd1 N1 C19 105.9(7) 3_666 .
O2 Cd1 N1 C19 -158.5(6) . .
O1 Cd1 N1 C19 -128.2(7) . .
O6 Cd1 N1 C19 17.6(7) 2_675 .
C17 Cd1 N1 C19 0.4(8) 2_675 .
C1 Cd1 N1 C19 -140.1(7) . .
O5 Cd1 N1 C18 132.4(6) 2_675 .
N5 Cd1 N1 C18 -96.8(6) 3_666 .
O2 Cd1 N1 C18 -1.2(8) . .
O1 Cd1 N1 C18 29.1(6) . .
O6 Cd1 N1 C18 174.9(6) 2_675 .
C17 Cd1 N1 C18 157.7(6) 2_675 .
C1 Cd1 N1 C18 17.3(7) . .
N1 C18 N2 N3 0.6(9) . .
N1 C19 N3 N2 -4.0(10) . .
N1 C19 N3 C20 -173.7(9) . .
C18 N2 N3 C19 1.9(9) . .
C18 N2 N3 C20 172.0(8) . .
C21 C20 N3 C19 -109.2(10) . .
C21 C20 N3 N2 82.6(12) . .
N5 C28 N4 N6 -1.8(8) . .
N5 C28 N4 C27 -173.8(6) . .
C24 C27 N4 C28 -131.5(7) . .
C24 C27 N4 N6 58.0(10) . .
N4 C28 N5 C29 0.8(8) . .
N4 C28 N5 Cd1 172.6(5) . 3_366
N6 C29 N5 C28 0.6(9) . .
N6 C29 N5 Cd1 -170.7(5) . 3_366
N5 C29 N6 N4 -1.6(9) . .
C28 N4 N6 C29 2.0(9) . .
C27 N4 N6 C29 173.9(7) . .
O2 C1 O1 Cd1 2.9(7) . .
C2 C1 O1 Cd1 179.6(6) . .
N1 Cd1 O1 C1 -155.1(5) . .
O5 Cd1 O1 C1 80.9(5) 2_675 .
N5 Cd1 O1 C1 -46.6(5) 3_666 .
O2 Cd1 O1 C1 -1.7(4) . .
O6 Cd1 O1 C1 123.6(5) 2_675 .
C17 Cd1 O1 C1 93.7(5) 2_675 .
O1 C1 O2 Cd1 -3.1(8) . .
C2 C1 O2 Cd1 -179.9(5) . .
N1 Cd1 O2 C1 40.2(5) . .
O5 Cd1 O2 C1 -102.8(4) 2_675 .
N5 Cd1 O2 C1 146.0(4) 3_666 .
O1 Cd1 O2 C1 1.6(4) . .
O6 Cd1 O2 C1 -133.9(4) 2_675 .
C17 Cd1 O2 C1 -117.7(4) 2_675 .
C10 C9 O3 C8 -176.3(6) . .
C14 C9 O3 C8 3.5(10) . .
C5 C8 O3 C9 175.4(5) . .
C13 C12 O4 C15 -179.4(6) . .
C11 C12 O4 C15 1.2(9) . .
C16 C15 O4 C12 -177.3(6) . .
C17 C15 O4 C12 61.8(8) . .
O6 C17 O5 Cd1 -11.6(7) . 2_674
C15 C17 O5 Cd1 167.0(5) . 2_674
O5 C17 O6 Cd1 10.3(6) . 2_674
C15 C17 O6 Cd1 -168.3(5) . 2_674
